data_2218962
loop_
_publ_author_name
'Wang, Feng'
'Cao, Rui-Ge'
'Pan, Yi-Bing'
'Liu, Shu-Xia'

_publ_section_title
;
 Trisodium bis{1-[iminio(morpholino)methyl]guanidinium}
 bis[hexahydrogenhexamolybdoaluminate(III)] chloride icosahydrate
;
_journal_coeditor_code CV2425
_journal_issue 8
_journal_name_full 'Acta Crystallographica Section E'
_journal_page_first m1069
_journal_page_last m1070
_journal_paper_doi 10.1107/S1600536808022745
_journal_volume 64
_journal_year 2008
_chemical_formula_iupac 'Na3 (C6 H15 N5 O)2 [Al (O H)6 Mo6 O18]2 Cl, 20H2 O'
_chemical_formula_moiety '3(Na +), 2(C6 H15 N5 O 2+), 2(Al H18 Mo6 O30 3-), Cl -, 8(H2 O)'
_chemical_formula_sum 'C12 H82 Al2 Cl Mo12 N10 Na3 O70'
_chemical_formula_weight 2796.54
_chemical_name_systematic
;
Trisodium bis{1-[iminio(morpholino)methyl]guanidinium}
bis[hexahydrogenhexamolybdoaluminate(III)] chloride icosahydrate
;
_space_group_IT_number 2
_symmetry_cell_setting triclinic
_symmetry_space_group_name_Hall '-P 1'
_symmetry_space_group_name_H-M 'P -1'
_atom_sites_solution_hydrogens geom
_atom_sites_solution_primary direct
_atom_sites_solution_secondary difmap
_audit_creation_method SHELXL-97
_cell_angle_alpha 81.6980(10)
_cell_angle_beta 75.3140(10)
_cell_angle_gamma 77.0570(10)
_cell_formula_units_Z 1
_cell_length_a 10.1070(6)
_cell_length_b 11.3869(7)
_cell_length_c 17.2548(10)
_cell_measurement_reflns_used 6444
_cell_measurement_temperature 296(2)
_cell_measurement_theta_max 25.60
_cell_measurement_theta_min 1.84
_cell_volume 1864.03(19)
_computing_cell_refinement 'SAINT (Bruker, 1997)'
_computing_data_collection 'SMART (Bruker, 1997)'
_computing_data_reduction 'SAINT (Bruker, 1997)'
_computing_molecular_graphics 'ORTEP-3 (Farrugia, 1997)'
_computing_publication_material 'SHELXL97 (Sheldrick, 2008)'
_computing_structure_refinement 'SHELXL97 (Sheldrick, 2008)'
_computing_structure_solution 'SHELXS97 (Sheldrick, 2008)'
_diffrn_ambient_temperature 296(2)
_diffrn_detector_area_resol_mean 0
_diffrn_measured_fraction_theta_full 0.980
_diffrn_measured_fraction_theta_max 0.980
_diffrn_measurement_device_type 'Bruker SMART'
_diffrn_measurement_method \w
_diffrn_radiation_monochromator graphite
_diffrn_radiation_source 'fine-focus sealed tube'
_diffrn_radiation_type MoK\a
_diffrn_radiation_wavelength 0.71073
_diffrn_reflns_av_R_equivalents 0.0207
_diffrn_reflns_av_sigmaI/netI 0.0372
_diffrn_reflns_limit_h_max 12
_diffrn_reflns_limit_h_min -12
_diffrn_reflns_limit_k_max 13
_diffrn_reflns_limit_k_min -12
_diffrn_reflns_limit_l_max 20
_diffrn_reflns_limit_l_min -20
_diffrn_reflns_number 9902
_diffrn_reflns_theta_full 25.60
_diffrn_reflns_theta_max 25.60
_diffrn_reflns_theta_min 1.84
_diffrn_standards_decay_% 0
_diffrn_standards_interval_count 0
_diffrn_standards_interval_time 0
_diffrn_standards_number 0
_exptl_absorpt_coefficient_mu 2.154
_exptl_absorpt_correction_T_max 0.624
_exptl_absorpt_correction_T_min 0.528
_exptl_absorpt_correction_type multi-scan
_exptl_absorpt_process_details '(SADABS; Bruker, 1997)'
_exptl_crystal_colour colourless
_exptl_crystal_density_diffrn 2.491
_exptl_crystal_density_method 'not measured'
_exptl_crystal_description block
_exptl_crystal_F_000 1364
_exptl_crystal_size_max 0.31
_exptl_crystal_size_mid 0.25
_exptl_crystal_size_min 0.22
_refine_diff_density_max 1.359
_refine_diff_density_min -1.291
_refine_ls_extinction_coef 0.0137(3)
_refine_ls_extinction_expression Fc^*^=kFc[1+0.001xFc^2^\l^3^/sin(2\q)]^-1/4^
_refine_ls_extinction_method 'SHELXL97 (Sheldrick, 2008)'
_refine_ls_goodness_of_fit_ref 1.058
_refine_ls_hydrogen_treatment constr
_refine_ls_matrix_type full
_refine_ls_number_parameters 503
_refine_ls_number_reflns 6882
_refine_ls_number_restraints 0
_refine_ls_restrained_S_all 1.058
_refine_ls_R_factor_all 0.0386
_refine_ls_R_factor_gt 0.0342
_refine_ls_shift/su_max 0.001
_refine_ls_shift/su_mean 0.000
_refine_ls_structure_factor_coef Fsqd
_refine_ls_weighting_details 'calc w=1/[\s^2^(Fo^2^)+(0.0443P)^2^+4.9534P] where P=(Fo^2^+2Fc^2^)/3'
_refine_ls_weighting_scheme calc
_refine_ls_wR_factor_gt 0.0895
_refine_ls_wR_factor_ref 0.0920
_reflns_number_gt 6108
_reflns_number_total 6882
_reflns_threshold_expression I>2\s(I)
_cod_data_source_file cv2425.cif
_cod_data_source_block I
_cod_depositor_comments
;
The following automatic conversions were performed:
'_symmetry_cell_setting' value 'Triclinic' changed to 'triclinic'
according to '/home/saulius/struct/CIF-dictionaries/cif_core.dic'
dictionary named 'cif_core.dic' version 2.4.1 from 2010-06-29.

Automatic conversion script
Id: cif_fix_enum 1527 2010-12-29 10:47:43Z saulius 

The following automatic conversions were performed:

'_symmetry_cell_setting' value 'Triclinic' changed to 'triclinic'
according to /home/saulius/struct/CIF-dictionaries/cif_core.dic
dictionary named 'cif_core.dic' version 2.4.1 from 2010-06-29.

Automatic conversion script
Id: cif_fix_values 1715 2011-07-08 13:25:40Z adriana 
;
_cod_database_code 2218962
_cod_database_fobs_code 2218962

loop_
_symmetry_equiv_pos_as_xyz
'x, y, z'
'-x, -y, -z'

loop_
_atom_site_type_symbol
_atom_site_label
_atom_site_fract_x
_atom_site_fract_y
_atom_site_fract_z
_atom_site_U_iso_or_equiv
_atom_site_adp_type
_atom_site_calc_flag
_atom_site_refinement_flags
_atom_site_occupancy
Al Al1 0.90661(12) 0.18649(10) 0.25816(7) 0.0126(3) Uani d . 1
Mo Mo1 0.96744(4) -0.11386(3) 0.27426(2) 0.01484(11) Uani d . 1
Mo Mo2 0.66462(4) 0.04088(3) 0.37024(2) 0.01508(11) Uani d . 1
Mo Mo3 0.60225(4) 0.34140(3) 0.34933(2) 0.01652(11) Uani d . 1
Mo Mo4 0.84344(4) 0.48692(3) 0.23681(2) 0.01781(11) Uani d . 1
Mo Mo5 1.14688(4) 0.33344(3) 0.14622(2) 0.01812(11) Uani d . 1
Mo Mo6 1.20687(4) 0.03452(3) 0.16141(2) 0.01669(11) Uani d . 1
Na Na1 0.8711(2) -0.19733(17) 0.50224(11) 0.0280(4) Uani d . 1
Na Na2 1.0528(4) -0.1445(4) 0.0459(2) 0.0327(9) Uani d P 0.50
Cl Cl1 1.0000 0.0000 0.5000 0.0242(3) Uani d S 1
C C1 0.4802(7) 0.6826(7) 0.0390(4) 0.0534(17) Uani d . 1
H H1A 0.4184 0.7562 0.0244 0.064 Uiso calc R 1
H H1B 0.5480 0.6580 -0.0096 0.064 Uiso calc R 1
C C2 0.5541(6) 0.7090(7) 0.0956(3) 0.0472(16) Uani d . 1
H H2A 0.5920 0.7812 0.0744 0.057 Uiso calc R 1
H H2B 0.6315 0.6425 0.1002 0.057 Uiso calc R 1
C C3 0.2954(7) 0.6335(6) 0.1381(4) 0.0460(15) Uani d . 1
H H3A 0.2348 0.5752 0.1573 0.055 Uiso calc R 1
H H3B 0.2391 0.7097 0.1222 0.055 Uiso calc R 1
C C4 0.3559(6) 0.6502(6) 0.2029(3) 0.0402(14) Uani d . 1
H H4A 0.3980 0.5716 0.2250 0.048 Uiso calc R 1
H H4B 0.2822 0.6871 0.2453 0.048 Uiso calc R 1
C C5 0.4993(5) 0.7834(4) 0.2270(3) 0.0223(9) Uani d . 1
C C6 0.4182(5) 0.8042(4) 0.3722(3) 0.0197(9) Uani d . 1
N N1 0.4633(4) 0.7272(4) 0.1760(2) 0.0274(9) Uani d . 1
N N2 0.6204(4) 0.8142(4) 0.2137(2) 0.0284(9) Uani d . 1
H H1 0.6948 0.7823 0.1765 0.034 Uiso d R 1
H H2 0.6464 0.8679 0.2374 0.034 Uiso d R 1
N N3 0.3989(4) 0.8116(3) 0.2962(2) 0.0214(8) Uani d . 1
H H3 0.3159 0.8429 0.2840 0.026 Uiso d R 1
N N4 0.5371(4) 0.7469(4) 0.3894(2) 0.0287(9) Uani d . 1
H H4 0.6087 0.7685 0.3512 0.034 Uiso d R 1
H H5 0.5516 0.7488 0.4385 0.034 Uiso d R 1
N N5 0.3136(4) 0.8525(4) 0.4272(2) 0.0285(9) Uani d . 1
H H6 0.3317 0.8378 0.4765 0.034 Uiso d R 1
H H7 0.2377 0.9106 0.4244 0.034 Uiso d R 1
O O1 0.9705(3) 0.0596(3) 0.19008(17) 0.0151(6) Uani d . 1
H H8 0.9421 0.0643 0.1472 0.018 Uiso d R 1
O O2 0.8941(3) 0.0588(2) 0.34240(17) 0.0137(6) Uani d . 1
H H9 0.9311 0.0607 0.3812 0.016 Uiso d R 1
O O3 0.7143(3) 0.1875(2) 0.26901(17) 0.0144(6) Uani d . 1
H H10 0.6828 0.1832 0.2285 0.017 Uiso d R 1
O O4 0.8404(3) 0.3137(3) 0.32567(17) 0.0151(6) Uani d . 1
H H11 0.8805 0.3146 0.3633 0.018 Uiso d R 1
O O5 0.9193(3) 0.3124(3) 0.17301(17) 0.0156(6) Uani d . 1
H H12 0.8869 0.3112 0.1323 0.019 Uiso d R 1
O O6 1.0986(3) 0.1831(3) 0.24666(17) 0.0146(6) Uani d . 1
H H13 1.1312 0.1796 0.2880 0.018 Uiso d R 1
O O7 1.1509(3) -0.0732(3) 0.25770(18) 0.0186(6) Uani d . 1
O O8 0.7693(3) -0.0652(3) 0.28711(18) 0.0181(6) Uani d . 1
O O9 0.6296(3) 0.1915(3) 0.41825(17) 0.0193(6) Uani d . 1
O O10 0.6638(3) 0.4432(3) 0.25302(19) 0.0210(6) Uani d . 1
O O11 1.0414(3) 0.4388(3) 0.22920(19) 0.0211(7) Uani d . 1
O O12 1.1770(3) 0.1847(3) 0.09572(18) 0.0211(7) Uani d . 1
O O13 0.9982(3) -0.2022(3) 0.1980(2) 0.0272(7) Uani d . 1
O O14 0.9798(3) -0.2103(3) 0.35929(19) 0.0252(7) Uani d . 1
O O15 0.6820(3) -0.0552(3) 0.45441(19) 0.0254(7) Uani d . 1
O O16 0.5052(3) 0.0407(3) 0.3533(2) 0.0260(7) Uani d . 1
O O17 0.4406(3) 0.3449(3) 0.3343(2) 0.0291(8) Uani d . 1
O O18 0.5761(4) 0.4378(3) 0.4208(2) 0.0309(8) Uani d . 1
O O19 0.8044(4) 0.5837(3) 0.3101(2) 0.0292(8) Uani d . 1
O O20 0.8410(4) 0.5760(3) 0.1485(2) 0.0333(8) Uani d . 1
O O21 1.1373(4) 0.4294(3) 0.0617(2) 0.0332(8) Uani d . 1
O O22 1.3079(4) 0.3260(3) 0.1628(2) 0.0328(8) Uani d . 1
O O23 1.3700(3) 0.0303(3) 0.1751(2) 0.0293(8) Uani d . 1
O O24 1.2263(4) -0.0587(3) 0.08914(19) 0.0282(7) Uani d . 1
O O25 0.4015(4) 0.5917(4) 0.0695(2) 0.0443(10) Uani d . 1
O O26 0.7727(4) -0.3471(3) 0.4712(2) 0.0412(9) Uani d . 1
H H14 0.7606 -0.3567 0.4257 0.049 Uiso d R 1
H H15 0.7767 -0.4063 0.5072 0.049 Uiso d R 1
O O27 1.0513(4) -0.3434(3) 0.5500(2) 0.0320(8) Uani d . 1
H H16 1.0269 -0.4106 0.5687 0.038 Uiso d R 1
H H17 1.1231 -0.3797 0.5185 0.038 Uiso d R 1
O O28 0.7555(3) -0.1911(3) 0.6411(2) 0.0287(7) Uani d . 1
H H18 0.7086 -0.2468 0.6578 0.034 Uiso d R 1
H H19 0.6784 -0.1420 0.6539 0.034 Uiso d R 1
O O29 0.8521(5) -0.1943(4) 0.0585(2) 0.0469(10) Uani d . 1
H H20 0.8663 -0.2705 0.0695 0.056 Uiso d R 1
H H21 0.8414 -0.2015 0.0126 0.056 Uiso d R 1
O O30 1.1468(5) -0.3344(4) -0.0247(3) 0.0468(10) Uani d . 1
H H22 1.1144 -0.3929 0.0046 0.056 Uiso d R 1
H H23 1.2350 -0.3517 -0.0313 0.056 Uiso d R 1
O O31 0.8656(6) 0.0541(4) 0.0661(3) 0.0680(16) Uani d . 1
H H24 0.7963 0.1050 0.0906 0.082 Uiso d R 1
H H25 0.8343 -0.0111 0.0688 0.082 Uiso d R 1
O O32 0.5896(5) 0.1589(5) 0.1528(3) 0.0566(12) Uani d . 1
H H26 0.5532 0.2243 0.1292 0.068 Uiso d R 1
H H27 0.5356 0.1083 0.1671 0.068 Uiso d R 1
O O33 0.5983(6) 0.3897(5) 0.1147(3) 0.0774(16) Uani d . 1
H H28 0.5206 0.4255 0.1042 0.093 Uiso d R 1
H H29 0.6148 0.4084 0.1568 0.093 Uiso d R 1
O O34 0.1012(4) 0.5252(3) 0.3550(2) 0.0393(9) Uani d . 1
H H31 0.1008 0.4880 0.3158 0.047 Uiso d R 1
H H30 0.0624 0.5995 0.3560 0.047 Uiso d R 1
O O35 0.2881(4) 0.5691(4) 0.4350(2) 0.0400(9) Uani d . 1
H H32 0.2634 0.5508 0.3954 0.048 Uiso d R 1
H H33 0.3707 0.5461 0.4418 0.048 Uiso d R 1

loop_
_atom_site_aniso_label
_atom_site_aniso_U_11
_atom_site_aniso_U_22
_atom_site_aniso_U_33
_atom_site_aniso_U_12
_atom_site_aniso_U_13
_atom_site_aniso_U_23
Al1 0.0114(6) 0.0125(6) 0.0131(6) 0.0000(5) -0.0035(5) -0.0004(5)
Mo1 0.01445(19) 0.01288(19) 0.01581(19) -0.00011(14) -0.00296(14) -0.00181(14)
Mo2 0.01243(19) 0.01500(19) 0.01653(19) -0.00142(14) -0.00272(14) -0.00036(14)
Mo3 0.0136(2) 0.01542(19) 0.0182(2) 0.00193(14) -0.00290(14) -0.00296(14)
Mo4 0.0185(2) 0.01218(19) 0.0213(2) 0.00010(14) -0.00548(15) 0.00012(14)
Mo5 0.0164(2) 0.0168(2) 0.0192(2) -0.00425(14) -0.00140(15) 0.00134(15)
Mo6 0.0132(2) 0.01648(19) 0.0180(2) 0.00022(14) -0.00215(14) -0.00154(14)
Na1 0.0300(10) 0.0288(10) 0.0256(10) -0.0043(8) -0.0102(8) 0.0007(8)
Na2 0.034(2) 0.040(2) 0.026(2) -0.0118(18) -0.0036(17) -0.0084(17)
Cl1 0.0264(8) 0.0258(8) 0.0232(8) -0.0042(6) -0.0117(6) -0.0015(6)
C1 0.053(4) 0.076(5) 0.033(3) -0.020(3) 0.001(3) -0.018(3)
C2 0.034(3) 0.086(5) 0.026(3) -0.025(3) 0.010(2) -0.025(3)
C3 0.043(3) 0.047(4) 0.053(4) -0.018(3) -0.006(3) -0.014(3)
C4 0.034(3) 0.053(4) 0.036(3) -0.022(3) 0.005(2) -0.016(3)
C5 0.021(2) 0.026(2) 0.019(2) 0.0008(18) -0.0077(18) -0.0025(18)
C6 0.025(2) 0.015(2) 0.020(2) -0.0021(17) -0.0081(18) -0.0012(17)
N1 0.025(2) 0.041(2) 0.019(2) -0.0114(18) -0.0028(16) -0.0093(18)
N2 0.022(2) 0.038(2) 0.027(2) -0.0077(18) -0.0031(17) -0.0125(18)
N3 0.0178(19) 0.029(2) 0.0152(18) 0.0043(15) -0.0063(15) -0.0052(15)
N4 0.027(2) 0.035(2) 0.025(2) -0.0001(18) -0.0141(17) 0.0013(18)
N5 0.030(2) 0.031(2) 0.022(2) 0.0012(18) -0.0032(17) -0.0094(17)
O1 0.0162(15) 0.0164(14) 0.0132(14) -0.0020(11) -0.0045(11) -0.0027(11)
O2 0.0129(14) 0.0144(14) 0.0142(14) -0.0005(11) -0.0067(11) 0.0007(11)
O3 0.0119(14) 0.0165(14) 0.0155(14) -0.0002(11) -0.0064(11) -0.0018(11)
O4 0.0145(15) 0.0146(14) 0.0179(14) -0.0011(11) -0.0074(11) -0.0033(11)
O5 0.0167(15) 0.0171(14) 0.0133(14) -0.0006(11) -0.0080(11) 0.0017(11)
O6 0.0115(14) 0.0164(14) 0.0166(14) -0.0014(11) -0.0051(11) -0.0025(11)
O7 0.0129(15) 0.0193(15) 0.0225(16) -0.0011(12) -0.0055(12) 0.0011(12)
O8 0.0141(15) 0.0182(15) 0.0235(16) -0.0022(12) -0.0059(12) -0.0057(12)
O9 0.0199(16) 0.0187(15) 0.0158(15) 0.0000(12) -0.0006(12) -0.0029(12)
O10 0.0157(15) 0.0183(15) 0.0269(17) 0.0015(12) -0.0079(13) 0.0026(13)
O11 0.0159(15) 0.0197(15) 0.0281(17) -0.0025(12) -0.0059(13) -0.0041(13)
O12 0.0244(17) 0.0192(15) 0.0160(15) -0.0022(13) -0.0007(12) 0.0000(12)
O13 0.0271(18) 0.0250(17) 0.0298(18) 0.0005(14) -0.0063(14) -0.0129(14)
O14 0.0274(18) 0.0184(16) 0.0260(17) -0.0006(13) -0.0060(14) 0.0038(13)
O15 0.0261(18) 0.0222(16) 0.0238(17) -0.0019(13) -0.0040(14) 0.0043(13)
O16 0.0163(16) 0.0260(17) 0.0361(19) -0.0034(13) -0.0073(14) -0.0027(14)
O17 0.0187(17) 0.0305(18) 0.0363(19) -0.0011(14) -0.0097(14) 0.0026(15)
O18 0.033(2) 0.0261(18) 0.0303(19) 0.0022(15) -0.0020(15) -0.0124(15)
O19 0.0308(19) 0.0184(16) 0.039(2) -0.0014(14) -0.0072(16) -0.0097(14)
O20 0.034(2) 0.0271(18) 0.035(2) -0.0041(15) -0.0101(16) 0.0115(15)
O21 0.041(2) 0.0246(18) 0.0289(18) -0.0069(15) -0.0048(16) 0.0087(15)
O22 0.0211(18) 0.0329(19) 0.046(2) -0.0099(15) -0.0063(16) -0.0031(17)
O23 0.0155(16) 0.0285(18) 0.043(2) -0.0030(13) -0.0106(15) 0.0038(15)
O24 0.035(2) 0.0224(17) 0.0234(17) -0.0013(14) -0.0014(14) -0.0051(14)
O25 0.049(3) 0.049(2) 0.037(2) -0.015(2) 0.0010(18) -0.0233(19)
O26 0.056(3) 0.035(2) 0.037(2) -0.0177(19) -0.0168(19) 0.0055(17)
O27 0.0309(19) 0.0327(19) 0.0318(19) 0.0024(15) -0.0117(15) -0.0068(15)
O28 0.0192(17) 0.038(2) 0.0297(18) -0.0064(14) -0.0061(14) -0.0035(15)
O29 0.061(3) 0.047(2) 0.031(2) 0.003(2) -0.0201(19) -0.0056(18)
O30 0.057(3) 0.035(2) 0.053(3) -0.0123(19) -0.025(2) 0.0108(19)
O31 0.107(4) 0.041(2) 0.076(3) 0.010(3) -0.070(3) -0.020(2)
O32 0.049(3) 0.078(3) 0.050(3) -0.016(2) -0.024(2) 0.002(2)
O33 0.068(4) 0.094(4) 0.075(4) -0.002(3) -0.029(3) -0.021(3)
O34 0.038(2) 0.036(2) 0.048(2) -0.0004(17) -0.0182(18) -0.0154(18)
O35 0.029(2) 0.044(2) 0.048(2) 0.0031(17) -0.0107(17) -0.0188(19)

loop_
_atom_type_symbol
_atom_type_description
_atom_type_scat_dispersion_real
_atom_type_scat_dispersion_imag
_atom_type_scat_source
C C 0.0033 0.0016 'International Tables Vol C Tables 4.2.6.8 and 6.1.1.4'
H H 0.0000 0.0000 'International Tables Vol C Tables 4.2.6.8 and 6.1.1.4'
N N 0.0061 0.0033 'International Tables Vol C Tables 4.2.6.8 and 6.1.1.4'
O O 0.0106 0.0060 'International Tables Vol C Tables 4.2.6.8 and 6.1.1.4'
Na Na 0.0362 0.0249 'International Tables Vol C Tables 4.2.6.8 and 6.1.1.4'
Al Al 0.0645 0.0514 'International Tables Vol C Tables 4.2.6.8 and 6.1.1.4'
Mo Mo -1.6832 0.6857 'International Tables Vol C Tables 4.2.6.8 and 6.1.1.4'
Cl Cl 0.1484 0.1585 'International Tables Vol C Tables 4.2.6.8 and 6.1.1.4'

loop_
_geom_angle_atom_site_label_1
_geom_angle_atom_site_label_2
_geom_angle_atom_site_label_3
_geom_angle_site_symmetry_1
_geom_angle_site_symmetry_3
_geom_angle
O4 Al1 O1 . . 179.20(13)
O4 Al1 O6 . . 96.29(13)
O1 Al1 O6 . . 84.45(13)
O4 Al1 O5 . . 84.77(13)
O1 Al1 O5 . . 94.99(13)
O6 Al1 O5 . . 84.48(13)
O4 Al1 O3 . . 84.60(13)
O1 Al1 O3 . . 94.66(13)
O6 Al1 O3 . . 179.09(13)
O5 Al1 O3 . . 95.81(13)
O4 Al1 O2 . . 96.00(13)
O1 Al1 O2 . . 84.23(13)
O6 Al1 O2 . . 95.63(13)
O5 Al1 O2 . . 179.20(13)
O3 Al1 O2 . . 84.06(13)
O13 Mo1 O14 . . 106.44(16)
O13 Mo1 O8 . . 97.66(14)
O14 Mo1 O8 . . 101.93(14)
O13 Mo1 O7 . . 100.20(15)
O14 Mo1 O7 . . 95.41(14)
O8 Mo1 O7 . . 150.41(12)
O13 Mo1 O1 . . 93.31(14)
O14 Mo1 O1 . . 158.53(13)
O8 Mo1 O1 . . 83.25(12)
O7 Mo1 O1 . . 72.38(11)
O13 Mo1 O2 . . 158.48(14)
O14 Mo1 O2 . . 94.31(13)
O8 Mo1 O2 . . 71.94(11)
O7 Mo1 O2 . . 83.10(11)
O1 Mo1 O2 . . 67.22(10)
O15 Mo2 O16 . . 107.36(16)
O15 Mo2 O9 . . 97.76(14)
O16 Mo2 O9 . . 101.84(14)
O15 Mo2 O8 . . 100.08(14)
O16 Mo2 O8 . . 94.96(14)
O9 Mo2 O8 . . 150.56(12)
O15 Mo2 O3 . . 157.71(14)
O16 Mo2 O3 . . 94.40(13)
O9 Mo2 O3 . . 72.44(11)
O8 Mo2 O3 . . 82.39(12)
O15 Mo2 O2 . . 91.79(13)
O16 Mo2 O2 . . 158.68(13)
O9 Mo2 O2 . . 84.31(12)
O8 Mo2 O2 . . 71.95(11)
O3 Mo2 O2 . . 67.73(10)
O18 Mo3 O17 . . 105.49(17)
O18 Mo3 O10 . . 100.65(15)
O17 Mo3 O10 . . 96.30(15)
O18 Mo3 O9 . . 97.33(15)
O17 Mo3 O9 . . 101.13(15)
O10 Mo3 O9 . . 150.56(12)
O18 Mo3 O4 . . 93.17(14)
O17 Mo3 O4 . . 159.96(14)
O10 Mo3 O4 . . 72.67(11)
O9 Mo3 O4 . . 83.28(12)
O18 Mo3 O3 . . 158.31(14)
O17 Mo3 O3 . . 95.15(14)
O10 Mo3 O3 . . 83.29(12)
O9 Mo3 O3 . . 71.74(11)
O4 Mo3 O3 . . 67.44(10)
O20 Mo4 O19 . . 106.06(17)
O20 Mo4 O11 . . 100.82(16)
O19 Mo4 O11 . . 98.43(15)
O20 Mo4 O10 . . 97.79(15)
O19 Mo4 O10 . . 99.41(15)
O11 Mo4 O10 . . 149.46(13)
O20 Mo4 O5 . . 92.72(14)
O19 Mo4 O5 . . 160.56(14)
O11 Mo4 O5 . . 72.58(11)
O10 Mo4 O5 . . 82.59(12)
O20 Mo4 O4 . . 158.16(14)
O19 Mo4 O4 . . 94.86(14)
O11 Mo4 O4 . . 81.85(12)
O10 Mo4 O4 . . 72.12(11)
O5 Mo4 O4 . . 67.18(10)
O21 Mo5 O22 . . 106.29(18)
O21 Mo5 O11 . . 100.95(15)
O22 Mo5 O11 . . 97.37(15)
O21 Mo5 O12 . . 96.44(15)
O22 Mo5 O12 . . 100.96(15)
O11 Mo5 O12 . . 150.02(13)
O21 Mo5 O5 . . 94.55(15)
O22 Mo5 O5 . . 158.37(14)
O11 Mo5 O5 . . 72.51(11)
O12 Mo5 O5 . . 81.98(12)
O21 Mo5 O6 . . 159.79(14)
O22 Mo5 O6 . . 92.62(14)
O11 Mo5 O6 . . 83.22(12)
O12 Mo5 O6 . . 72.48(11)
O5 Mo5 O6 . . 67.61(10)
O24 Mo6 O23 . . 107.00(17)
O24 Mo6 O12 . . 97.20(14)
O23 Mo6 O12 . . 101.23(15)
O24 Mo6 O7 . . 99.93(14)
O23 Mo6 O7 . . 95.46(15)
O12 Mo6 O7 . . 151.39(12)
O24 Mo6 O1 . . 92.32(14)
O23 Mo6 O1 . . 158.90(14)
O12 Mo6 O1 . . 84.23(12)
O7 Mo6 O1 . . 72.38(11)
O24 Mo6 O6 . . 157.89(14)
O23 Mo6 O6 . . 94.42(14)
O12 Mo6 O6 . . 72.74(11)
O7 Mo6 O6 . . 83.02(11)
O1 Mo6 O6 . . 67.51(10)
O26 Na1 O28 . . 98.76(15)
O26 Na1 O27 . . 92.75(15)
O28 Na1 O27 . . 85.13(13)
O26 Na1 O14 . . 78.03(14)
O28 Na1 O14 . . 176.70(14)
O27 Na1 O14 . . 95.76(13)
O26 Na1 O15 . . 85.00(14)
O28 Na1 O15 . . 94.41(13)
O27 Na1 O15 . . 177.61(15)
O14 Na1 O15 . . 84.57(12)
O26 Na1 Cl1 . . 166.36(12)
O28 Na1 Cl1 . . 93.76(10)
O27 Na1 Cl1 . . 93.69(11)
O14 Na1 Cl1 . . 89.35(10)
O15 Na1 Cl1 . . 88.69(10)
O31 Na2 O29 2_755 . 116.0(2)
O31 Na2 O24 2_755 . 82.05(19)
O29 Na2 O24 . . 155.2(2)
O31 Na2 O30 2_755 . 85.3(2)
O29 Na2 O30 . . 83.64(19)
O24 Na2 O30 . . 116.1(2)
O31 Na2 O13 2_755 . 159.2(2)
O29 Na2 O13 . . 81.59(18)
O24 Na2 O13 . . 77.99(15)
O30 Na2 O13 . . 108.83(19)
O31 Na2 O31 2_755 . 84.8(3)
O29 Na2 O31 . . 73.6(2)
O24 Na2 O31 . . 92.50(18)
O30 Na2 O31 . . 148.0(2)
O13 Na2 O31 . . 90.10(18)
O31 Na2 Na2 2_755 2_755 47.84(16)
O29 Na2 Na2 . 2_755 93.1(2)
O24 Na2 Na2 . 2_755 87.08(17)
O30 Na2 Na2 . 2_755 125.6(2)
O13 Na2 Na2 . 2_755 124.5(2)
O31 Na2 Na2 . 2_755 36.99(15)
O31 Na2 H20 2_755 . 124.6
O29 Na2 H20 . . 18.8
O24 Na2 H20 . . 153.3
O30 Na2 H20 . . 69.5
O13 Na2 H20 . . 75.6
O31 Na2 H20 . . 91.6
Na2 Na2 H20 2_755 . 111.3
O31 Na2 H21 2_755 . 99.6
O29 Na2 H21 . . 18.0
O24 Na2 H21 . . 169.8
O30 Na2 H21 . . 74.0
O13 Na2 H21 . . 99.1
O31 Na2 H21 . . 77.7
Na2 Na2 H21 2_755 . 86.7
H20 Na2 H21 . . 27.3
O31 Na2 H25 2_755 . 95.2
O29 Na2 H25 . . 54.5
O24 Na2 H25 . . 109.9
O30 Na2 H25 . . 133.5
O13 Na2 H25 . . 86.1
O31 Na2 H25 . . 19.2
Na2 Na2 H25 2_755 . 49.6
H20 Na2 H25 . . 72.4
H21 Na2 H25 . . 60.0
Na1 Cl1 Na1 . 2_756 180.00(4)
O25 C1 C2 . . 114.0(5)
O25 C1 H1A . . 108.8
C2 C1 H1A . . 108.8
O25 C1 H1B . . 108.8
C2 C1 H1B . . 108.8
H1A C1 H1B . . 107.7
C1 C2 N1 . . 112.6(5)
C1 C2 H2A . . 109.1
N1 C2 H2A . . 109.1
C1 C2 H2B . . 109.1
N1 C2 H2B . . 109.1
H2A C2 H2B . . 107.8
O25 C3 C4 . . 111.5(5)
O25 C3 H3A . . 109.3
C4 C3 H3A . . 109.3
O25 C3 H3B . . 109.3
C4 C3 H3B . . 109.3
H3A C3 H3B . . 108.0
C3 C4 N1 . . 112.9(5)
C3 C4 H4A . . 109.0
N1 C4 H4A . . 109.0
C3 C4 H4B . . 109.0
N1 C4 H4B . . 109.0
H4A C4 H4B . . 107.8
N2 C5 N1 . . 123.4(4)
N2 C5 N3 . . 120.5(4)
N1 C5 N3 . . 116.0(4)
N5 C6 N4 . . 121.7(4)
N5 C6 N3 . . 117.6(4)
N4 C6 N3 . . 120.7(4)
C5 N1 C2 . . 120.3(4)
C5 N1 C4 . . 122.1(4)
C2 N1 C4 . . 115.3(4)
C5 N2 H1 . . 122.8
C5 N2 H2 . . 129.3
H1 N2 H2 . . 107.9
C6 N3 C5 . . 127.3(4)
C6 N3 H3 . . 122.6
C5 N3 H3 . . 109.9
C6 N4 H4 . . 109.8
C6 N4 H5 . . 119.8
H4 N4 H5 . . 109.9
C6 N5 H6 . . 112.3
C6 N5 H7 . . 132.5
H6 N5 H7 . . 113.4
Al1 O1 Mo6 . . 104.56(13)
Al1 O1 Mo1 . . 105.23(13)
Mo6 O1 Mo1 . . 93.54(11)
Al1 O1 H8 . . 120.5
Mo6 O1 H8 . . 110.4
Mo1 O1 H8 . . 118.5
Al1 O2 Mo2 . . 103.71(12)
Al1 O2 Mo1 . . 103.31(12)
Mo2 O2 Mo1 . . 92.32(10)
Al1 O2 H9 . . 117.7
Mo2 O2 H9 . . 119.0
Mo1 O2 H9 . . 116.9
Al1 O3 Mo2 . . 104.49(12)
Al1 O3 Mo3 . . 103.59(12)
Mo2 O3 Mo3 . . 93.06(10)
Al1 O3 H10 . . 121.1
Mo2 O3 H10 . . 112.8
Mo3 O3 H10 . . 117.6
Al1 O4 Mo3 . . 104.35(13)
Al1 O4 Mo4 . . 103.82(13)
Mo3 O4 Mo4 . . 91.65(10)
Al1 O4 H11 . . 119.0
Mo3 O4 H11 . . 121.2
Mo4 O4 H11 . . 112.5
Al1 O5 Mo5 . . 103.92(12)
Al1 O5 Mo4 . . 104.23(13)
Mo5 O5 Mo4 . . 91.93(10)
Al1 O5 H12 . . 120.6
Mo5 O5 H12 . . 116.0
Mo4 O5 H12 . . 115.8
Al1 O6 Mo5 . . 103.97(13)
Al1 O6 Mo6 . . 103.45(12)
Mo5 O6 Mo6 . . 91.97(10)
Al1 O6 H13 . . 120.2
Mo5 O6 H13 . . 117.2
Mo6 O6 H13 . . 115.6
Mo1 O7 Mo6 . . 116.00(15)
Mo1 O8 Mo2 . . 118.76(15)
Mo2 O9 Mo3 . . 117.88(15)
Mo4 O10 Mo3 . . 117.74(15)
Mo4 O11 Mo5 . . 116.73(15)
Mo6 O12 Mo5 . . 117.58(15)
Mo1 O13 Na2 . . 129.4(2)
Mo1 O14 Na1 . . 133.86(17)
Mo2 O15 Na1 . . 136.74(18)
Mo6 O24 Na2 . . 131.4(2)
C1 O25 C3 . . 107.9(4)
Na1 O26 H14 . . 127.7
Na1 O26 H15 . . 109.1
H14 O26 H15 . . 120.0
Na1 O27 H16 . . 113.0
Na1 O27 H17 . . 122.8
H16 O27 H17 . . 90.5
Na1 O28 H18 . . 112.3
Na1 O28 H19 . . 118.8
H18 O28 H19 . . 86.1
Na2 O29 H20 . . 105.3
Na2 O29 H21 . . 109.3
H20 O29 H21 . . 91.0
Na2 O30 H22 . . 109.5
Na2 O30 H23 . . 109.4
H22 O30 H23 . . 107.5
Na2 O31 Na2 2_755 . 95.2(3)
Na2 O31 H24 2_755 . 106.6
Na2 O31 H24 . . 158.0
Na2 O31 H25 2_755 . 121.3
Na2 O31 H25 . . 64.0
H24 O31 H25 . . 105.3
H26 O32 H27 . . 112.7
H28 O33 H29 . . 115.7
H31 O34 H30 . . 118.8
H32 O35 H33 . . 122.5

loop_
_geom_bond_atom_site_label_1
_geom_bond_atom_site_label_2
_geom_bond_site_symmetry_2
_geom_bond_distance
Al1 O4 . 1.887(3)
Al1 O1 . 1.890(3)
Al1 O6 . 1.892(3)
Al1 O5 . 1.900(3)
Al1 O3 . 1.902(3)
Al1 O2 . 1.903(3)
Mo1 O13 . 1.696(3)
Mo1 O14 . 1.715(3)
Mo1 O8 . 1.918(3)
Mo1 O7 . 1.953(3)
Mo1 O1 . 2.277(3)
Mo1 O2 . 2.317(3)
Mo2 O15 . 1.709(3)
Mo2 O16 . 1.709(3)
Mo2 O9 . 1.934(3)
Mo2 O8 . 1.948(3)
Mo2 O3 . 2.276(3)
Mo2 O2 . 2.296(3)
Mo3 O18 . 1.700(3)
Mo3 O17 . 1.709(3)
Mo3 O10 . 1.932(3)
Mo3 O9 . 1.943(3)
Mo3 O4 . 2.293(3)
Mo3 O3 . 2.300(3)
Mo4 O20 . 1.706(3)
Mo4 O19 . 1.710(3)
Mo4 O11 . 1.928(3)
Mo4 O10 . 1.931(3)
Mo4 O5 . 2.296(3)
Mo4 O4 . 2.318(3)
Mo5 O21 . 1.701(3)
Mo5 O22 . 1.704(3)
Mo5 O11 . 1.943(3)
Mo5 O12 . 1.945(3)
Mo5 O5 . 2.288(3)
Mo5 O6 . 2.293(3)
Mo6 O24 . 1.698(3)
Mo6 O23 . 1.713(3)
Mo6 O12 . 1.919(3)
Mo6 O7 . 1.957(3)
Mo6 O1 . 2.274(3)
Mo6 O6 . 2.301(3)
Na1 O26 . 2.340(4)
Na1 O28 . 2.388(4)
Na1 O27 . 2.402(4)
Na1 O14 . 2.444(4)
Na1 O15 . 2.446(4)
Na1 Cl1 . 2.8298(19)
Na2 O31 2_755 2.116(7)
Na2 O29 . 2.177(6)
Na2 O24 . 2.496(5)
Na2 O30 . 2.513(6)
Na2 O13 . 2.559(5)
Na2 O31 . 2.607(6)
Na2 Na2 2_755 3.502(9)
Na2 H20 . 2.5362
Na2 H21 . 2.5822
Na2 H25 . 2.3601
Cl1 Na1 2_756 2.8298(19)
C1 O25 . 1.408(7)
C1 C2 . 1.468(8)
C1 H1A . 0.9700
C1 H1B . 0.9700
C2 N1 . 1.471(6)
C2 H2A . 0.9700
C2 H2B . 0.9700
C3 O25 . 1.439(7)
C3 C4 . 1.455(8)
C3 H3A . 0.9700
C3 H3B . 0.9700
C4 N1 . 1.488(6)
C4 H4A . 0.9700
C4 H4B . 0.9700
C5 N2 . 1.304(6)
C5 N1 . 1.321(6)
C5 N3 . 1.383(6)
C6 N5 . 1.304(6)
C6 N4 . 1.316(6)
C6 N3 . 1.361(5)
N2 H1 . 0.9000
N2 H2 . 0.8998
N3 H3 . 0.8999
N4 H4 . 0.9000
N4 H5 . 0.9000
N5 H6 . 0.8999
N5 H7 . 0.8999
O1 H8 . 0.8500
O2 H9 . 0.8500
O3 H10 . 0.8501
O4 H11 . 0.8499
O5 H12 . 0.8500
O6 H13 . 0.8499
O26 H14 . 0.8499
O26 H15 . 0.8501
O27 H16 . 0.8500
O27 H17 . 0.8500
O28 H18 . 0.8500
O28 H19 . 0.8500
O29 H20 . 0.8486
O29 H21 . 0.8441
O30 H22 . 0.8500
O30 H23 . 0.8501
O31 Na2 2_755 2.116(7)
O31 H24 . 0.8624
O31 H25 . 0.8617
O32 H26 . 0.8501
O32 H27 . 0.8500
O33 H28 . 0.8500
O33 H29 . 0.8500
O34 H31 . 0.8499
O34 H30 . 0.8500
O35 H32 . 0.8500
O35 H33 . 0.8500

loop_
_geom_hbond_atom_site_label_D
_geom_hbond_atom_site_label_H
_geom_hbond_atom_site_label_A
_geom_hbond_site_symmetry_A
_geom_hbond_distance_DH
_geom_hbond_distance_HA
_geom_hbond_distance_DA
_geom_hbond_angle_DHA
N2 H2 O8 1_565 0.90 2.00 2.855(5) 157.5
N3 H3 O7 1_465 0.90 1.86 2.750(5) 172.6
N5 H6 O9 2_666 0.90 1.92 2.821(5) 179.3
O1 H8 O31 . 0.85 1.79 2.631(5) 169.9
O3 H10 O32 . 0.85 1.87 2.715(5) 169.4
O4 H11 O27 2_756 0.85 1.90 2.736(4) 169.9
O5 H12 O30 2_755 0.85 1.94 2.769(5) 163.9
O6 H13 O28 2_756 0.85 1.91 2.737(4) 163.7
O26 H14 O19 1_545 0.85 2.11 2.919(5) 159.2
O26 H15 O35 2_656 0.85 2.13 2.898(5) 150.1
O27 H16 O34 2_656 0.85 2.12 2.918(5) 155.4
O27 H17 O35 1_645 0.85 1.95 2.784(5) 168.5
O28 H18 O17 2_656 0.85 2.04 2.845(5) 158.4
O28 H19 O16 2_656 0.85 1.98 2.790(5) 160.0
O29 H20 O20 1_545 0.85 2.08 2.853(5) 151.6
O29 H21 O12 2_755 0.84 1.90 2.735(5) 168.3
O30 H22 O21 1_545 0.85 2.11 2.890(5) 152.4
O30 H23 O33 2_755 0.85 1.93 2.640(7) 140.5
O31 H24 O32 . 0.86 2.09 2.889(7) 153.8
O31 H25 O29 . 0.86 2.08 2.885(6) 154.8
O32 H26 O33 . 0.85 2.00 2.632(8) 130.2
O32 H27 O23 1_455 0.85 2.03 2.843(6) 159.6
O33 H29 O10 . 0.85 1.96 2.812(6) 176.3
O34 H30 O14 1_465 0.85 2.14 2.991(5) 175.4
O34 H31 O11 1_455 0.85 1.94 2.756(5) 161.2
O35 H32 O34 . 0.85 2.03 2.768(5) 145.3
O35 H33 O18 . 0.85 2.14 2.927(5) 154.5
